data_9002642
loop_
_publ_author_name
'Hertweck, B.'
'Giester, G.'
'Libowitzky, E.'

_publ_section_title
;The crystal structures of the low-temperature phases of leonite-type
 compounds, K2Me(SO4)2.4H2O (Me=Mg,Mn,Fe) Sample: K2Mn(SO4)2.4H2O, T = 185 K
;
_journal_name_full 'American Mineralogist'
_journal_page_first 1282
_journal_page_last 1292
_journal_volume 86
_journal_year 2001
_chemical_formula_structural K2Mg(SO4)2*4(H2O)
_chemical_formula_sum 'H8 K2 Mn O12 S2'
_chemical_name_mineral Leonite
_symmetry_space_group_name_H-M 'I 1 2/a 1'
_cell_angle_alpha 90
_cell_angle_beta 94.99
_cell_angle_gamma 90
_cell_formula_units_Z 8
_cell_length_a 12.035
_cell_length_b 9.549
_cell_length_c 19.839
_cell_volume 2271.301
_database_code_amcsd 0002731
_diffrn_ambient_temperature 185
_exptl_crystal_density_diffrn 2.324
_cod_original_formula_sum 'K2 Mn S2 O12 H8'
_cod_database_code 9002642

loop_
_space_group_symop_operation_xyz
x,y,z
1/2+x,1/2+y,1/2+z
-x,y,-z
1/2-x,1/2+y,1/2-z
1/2+x,1/2-y,z
+x,-y,1/2+z
1/2-x,1/2-y,-z
-x,-y,1/2-z

loop_
_atom_site_label
_atom_site_fract_x
_atom_site_fract_y
_atom_site_fract_z
_atom_site_U_iso_or_equiv
_atom_site_type_symbol
_atom_site_attached_hydrogens
K1 -0.16978 0.26685 -0.12080 0.01570 K 0
K2 0.17013 0.25936 0.12839 0.01520 K 0
Mn1 0.00000 -0.00086 0.00000 0.00890 Mn 0
Mn2 0.00000 0.50000 0.25000 0.00860 Mn 0
S1 0.20701 0.49730 -0.02242 0.00880 S 0
S2 0.21207 0.00710 -0.24013 0.00870 S 0
O1A -0.15790 -0.37470 -0.05551 0.01670 O 0
O1B 0.15910 -0.37180 -0.05816 0.01660 O 0
O2A 0.15050 -0.09260 -0.20093 0.02110 O 0
O2B 0.17690 0.15140 -0.22669 0.02300 O 0
O3 0.17260 -0.00080 0.03002 0.02400 O 0
O4 0.18410 0.49340 0.04827 0.02070 O 0
O5 0.16760 0.49430 0.21728 0.01330 O 0
O6 0.19310 0.01990 0.18716 0.02030 O 0
Ow1A 0.03700 0.33470 -0.17515 0.01390 O 0
Ow1B 0.04070 -0.33300 -0.17715 0.01370 O 0
Ow2A 0.00000 0.22710 0.00000 0.01950 O 0
Ow2B 0.00000 -0.22760 0.00000 0.02510 O 0
Ow3 0.00980 -0.00210 -0.10993 0.02080 O 0
H1A 0.07400 0.27700 -0.19200 0.03100 H 0
H2A 0.07600 0.35200 -0.13700 0.03000 H 0
H1B 0.07100 -0.27100 -0.19200 0.03000 H 0
H2B 0.08200 -0.34900 0.13800 0.02900 H 0
H3A 0.04300 0.27600 -0.01600 0.04000 H 0
H3B 0.04300 -0.27800 -0.01500 0.04100 H 0
H4 0.05600 -0.01300 -0.13400 0.03500 H 0
H5 -0.04600 0.00600 -0.13600 0.04200 H 0

loop_
_cod_changelog_entry_id
_cod_changelog_entry_author
_cod_changelog_entry_date
_cod_changelog_entry_text
1
;cod-tools version 3.8.0
Id: cif_guess_AMCSD_atom_types 9581 2023-05-17 12:35:41Z saulius
;
2023-05-18T08:40:25+03:00
;Derived atom types and hydrogen counts
from atom names that follow the AMCSD naming convention
(Wat == water, O-H == hydroxyl).
;

loop_
_cod_related_entry_id
_cod_related_entry_database
_cod_related_entry_code
1 AMCSD 0002731
